data_4339267
loop_
_publ_author_name
'Jiang, Hai-Long'
'Xie, Zhi'
'Mao, Jiang-Gao'

_publ_section_title
;
 Ni(3)(Mo(2)O(8))(XO(3)) (X = Se, Te): the first nickel selenite- and
 tellurite-containing Mo4 clusters.
;
_journal_issue 16
_journal_name_full 'Inorganic chemistry'
_journal_page_first 6495
_journal_page_last 6501
_journal_paper_doi 10.1021/ic700500q
_journal_volume 46
_journal_year 2007
_chemical_formula_sum 'Mo2 Ni3 O11 Se'
_chemical_formula_weight 622.97
_chemical_name_systematic
; 
 ? 
;
_space_group_IT_number 2
_symmetry_cell_setting triclinic
_symmetry_space_group_name_Hall '-P 1'
_symmetry_space_group_name_H-M 'P -1'
_atom_sites_solution_primary direct
_atom_sites_solution_secondary difmap
_audit_creation_method SHELXL-97
_cell_angle_alpha 73.949(10)
_cell_angle_beta 86.288(17)
_cell_angle_gamma 84.856(16)
_cell_formula_units_Z 2
_cell_length_a 6.4630(7)
_cell_length_b 6.4654(4)
_cell_length_c 10.0262(5)
_cell_measurement_temperature 293(2)
_cell_volume 400.65(6)
_computing_structure_refinement 'SHELXL-97 (Sheldrick, 1997)'
_computing_structure_solution 'SHELXS-97 (Sheldrick, 1990)'
_diffrn_ambient_temperature 293(2)
_diffrn_measured_fraction_theta_full 0.975
_diffrn_measured_fraction_theta_max 0.975
_diffrn_measurement_device_type 'Rigaku Mercury CCD'
_diffrn_measurement_method CCD_Profile_fitting
_diffrn_radiation_monochromator graphite
_diffrn_radiation_source 'fine-focus sealed tube'
_diffrn_radiation_type MoK\a
_diffrn_radiation_wavelength 0.71073
_diffrn_reflns_av_R_equivalents 0.0000
_diffrn_reflns_av_sigmaI/netI 0.0446
_diffrn_reflns_limit_h_max 8
_diffrn_reflns_limit_h_min -8
_diffrn_reflns_limit_k_max 8
_diffrn_reflns_limit_k_min -7
_diffrn_reflns_limit_l_max 13
_diffrn_reflns_limit_l_min 0
_diffrn_reflns_number 1829
_diffrn_reflns_theta_full 27.66
_diffrn_reflns_theta_max 27.66
_diffrn_reflns_theta_min 2.12
_diffrn_standards_decay_% <1.0%
_exptl_absorpt_coefficient_mu 14.565
_exptl_absorpt_correction_T_max 1.00
_exptl_absorpt_correction_T_min 0.455
_exptl_absorpt_correction_type multi-scan
_exptl_crystal_colour green
_exptl_crystal_density_diffrn 5.164
_exptl_crystal_density_method 'not measured'
_exptl_crystal_description brick
_exptl_crystal_F_000 580
_exptl_crystal_size_max 0.10
_exptl_crystal_size_mid 0.10
_exptl_crystal_size_min 0.05
_refine_diff_density_max 1.900
_refine_diff_density_min -2.120
_refine_diff_density_rms 0.322
_refine_ls_extinction_method none
_refine_ls_goodness_of_fit_ref 0.984
_refine_ls_matrix_type full
_refine_ls_number_parameters 154
_refine_ls_number_reflns 1829
_refine_ls_number_restraints 0
_refine_ls_restrained_S_all 0.984
_refine_ls_R_factor_all 0.0412
_refine_ls_R_factor_gt 0.0357
_refine_ls_shift/su_max 0.002
_refine_ls_shift/su_mean 0.000
_refine_ls_structure_factor_coef Fsqd
_refine_ls_weighting_details 'calc w=1/[\s^2^(Fo^2^)+(0.0499P)^2^+0.0000P] where P=(Fo^2^+2Fc^2^)/3'
_refine_ls_weighting_scheme calc
_refine_ls_wR_factor_gt 0.0847
_refine_ls_wR_factor_ref 0.0878
_reflns_number_gt 1553
_reflns_number_total 1829
_reflns_threshold_expression >2sigma(I)
_cod_data_source_file ic700500q-file001.cif
_cod_data_source_block Ni-Mo-Se-O
_cod_depositor_comments
;
The following automatic conversions were performed:

'_symmetry_cell_setting' value 'Triclinic' changed to 'triclinic'
according to
/usr/data/users/saulius/automatic-downloads/retrospective/ACS/lib/dictionaries/cif_core.dic
dictionary named 'cif_core.dic' version 2.4.2 from
2011-04-26.

'_exptl_absorpt_correction_type' value 'Multi-scan'
changed to 'multi-scan' according to
/usr/data/users/saulius/automatic-downloads/retrospective/ACS/lib/dictionaries/cif_core.dic
dictionary named 'cif_core.dic' version 2.4.2 from 2011-04-26.

Automatic conversion script
Id: cif_fix_values 2281 2013-09-26 08:29:07Z andrius 
;
_cod_original_cell_volume 400.65(5)
_cod_original_sg_symbol_H-M P-1
_cod_database_code 4339267

loop_
_symmetry_equiv_pos_as_xyz
'x, y, z'
'-x, -y, -z'

loop_
_atom_site_label
_atom_site_type_symbol
_atom_site_fract_x
_atom_site_fract_y
_atom_site_fract_z
_atom_site_U_iso_or_equiv
_atom_site_adp_type
_atom_site_occupancy
_atom_site_symmetry_multiplicity
_atom_site_calc_flag
Ni1 Ni 0.46254(12) 0.19435(12) 0.87312(8) 0.00781(19) Uani 1 1 d
Ni2 Ni 0.83136(12) 0.82013(12) 0.87085(9) 0.00862(19) Uani 1 1 d
Ni3 Ni 0.27273(12) 0.81495(12) 0.38660(8) 0.00840(19) Uani 1 1 d
Mo1 Mo 0.28741(8) 0.21386(8) 0.50050(5) 0.00698(15) Uani 1 1 d
Mo2 Mo 0.38909(8) 0.79083(8) 0.76690(6) 0.00693(15) Uani 1 1 d
Se1 Se 0.96761(9) 0.35519(9) 0.81973(6) 0.00854(16) Uani 1 1 d
O1 O 0.8321(7) 0.4924(7) 0.9177(5) 0.0146(10) Uani 1 1 d
O2 O 0.7847(7) 0.1680(7) 0.8142(5) 0.0101(9) Uani 1 1 d
O3 O 0.1451(7) 0.1915(7) 0.9278(5) 0.0109(9) Uani 1 1 d
O4 O 0.2973(7) 0.4896(7) 0.4435(5) 0.0129(10) Uani 1 1 d
O5 O 0.0314(7) 0.1814(7) 0.5556(5) 0.0117(10) Uani 1 1 d
O6 O 0.3753(7) 0.8510(7) 0.5645(5) 0.0095(9) Uani 1 1 d
O7 O 0.2813(7) 0.1506(7) 0.3241(5) 0.0114(9) Uani 1 1 d
O8 O 0.4147(7) 0.1565(7) 0.6755(4) 0.0086(9) Uani 1 1 d
O9 O 0.5118(7) 0.8606(7) 0.9138(5) 0.0091(9) Uani 1 1 d
O10 O 0.1269(7) 0.8301(7) 0.8043(5) 0.0121(10) Uani 1 1 d
O11 O 0.4342(6) 0.5147(7) 0.8081(5) 0.0128(10) Uani 1 1 d

loop_
_atom_site_aniso_label
_atom_site_aniso_U_11
_atom_site_aniso_U_22
_atom_site_aniso_U_33
_atom_site_aniso_U_23
_atom_site_aniso_U_13
_atom_site_aniso_U_12
Ni1 0.0105(4) 0.0022(4) 0.0114(4) -0.0028(3) -0.0006(3) -0.0009(3)
Ni2 0.0088(4) 0.0048(4) 0.0129(4) -0.0032(3) -0.0005(3) -0.0013(3)
Ni3 0.0103(4) 0.0032(4) 0.0125(4) -0.0029(3) -0.0013(3) -0.0019(3)
Mo1 0.0087(3) 0.0017(2) 0.0112(3) -0.0026(2) -0.0009(2) -0.00098(19)
Mo2 0.0085(3) 0.0019(2) 0.0112(3) -0.0027(2) -0.0006(2) -0.00187(19)
Se1 0.0098(3) 0.0033(3) 0.0133(3) -0.0025(2) -0.0020(2) -0.0023(2)
O1 0.022(2) 0.004(2) 0.018(2) -0.0044(19) -0.005(2) 0.0017(18)
O2 0.010(2) 0.007(2) 0.015(2) -0.0049(18) -0.0064(18) -0.0007(17)
O3 0.012(2) 0.008(2) 0.012(2) -0.0022(18) -0.0007(18) 0.0004(17)
O4 0.014(2) 0.006(2) 0.018(3) -0.004(2) -0.001(2) 0.0000(18)
O5 0.011(2) 0.011(2) 0.015(2) -0.0060(19) 0.0013(19) -0.0009(18)
O6 0.012(2) 0.009(2) 0.009(2) -0.0033(18) -0.0018(18) -0.0028(17)
O7 0.017(2) 0.0031(19) 0.015(2) -0.0041(18) 0.0019(19) -0.0033(17)
O8 0.012(2) 0.0044(19) 0.010(2) -0.0025(17) 0.0009(18) -0.0032(16)
O9 0.012(2) 0.0030(19) 0.014(2) -0.0047(17) -0.0044(18) -0.0020(16)
O10 0.009(2) 0.010(2) 0.018(2) -0.0052(19) -0.0058(19) -0.0018(18)
O11 0.014(2) 0.004(2) 0.021(3) -0.0043(19) -0.001(2) -0.0022(18)

loop_
_atom_type_symbol
_atom_type_description
_atom_type_scat_dispersion_real
_atom_type_scat_dispersion_imag
_atom_type_scat_source
O O 0.0106 0.0060 'International Tables Vol C Tables 4.2.6.8 and 6.1.1.4'
Ni Ni 0.3393 1.1124 'International Tables Vol C Tables 4.2.6.8 and 6.1.1.4'
Se Se -0.0929 2.2259 'International Tables Vol C Tables 4.2.6.8 and 6.1.1.4'
Mo Mo -1.6832 0.6857 'International Tables Vol C Tables 4.2.6.8 and 6.1.1.4'

loop_
_geom_angle_atom_site_label_1
_geom_angle_atom_site_label_2
_geom_angle_atom_site_label_3
_geom_angle
_geom_angle_site_symmetry_1
_geom_angle_site_symmetry_3
O11 Ni1 O9 171.93(18) . 1_545
O11 Ni1 O9 102.10(18) . 2_667
O9 Ni1 O9 84.94(18) 1_545 2_667
O11 Ni1 O3 90.05(17) . .
O9 Ni1 O3 94.82(17) 1_545 .
O9 Ni1 O3 82.60(17) 2_667 .
O11 Ni1 O8 93.65(17) . .
O9 Ni1 O8 79.74(17) 1_545 .
O9 Ni1 O8 163.41(17) 2_667 .
O3 Ni1 O8 92.31(17) . .
O11 Ni1 O2 94.71(17) . .
O9 Ni1 O2 80.16(17) 1_545 .
O9 Ni1 O2 98.89(17) 2_667 .
O3 Ni1 O2 174.58(17) . .
O8 Ni1 O2 84.81(17) . .
O10 Ni2 O3 101.27(18) 1_655 2_667
O10 Ni2 O1 94.93(19) 1_655 .
O3 Ni2 O1 91.49(18) 2_667 .
O10 Ni2 O7 94.51(19) 1_655 2_666
O3 Ni2 O7 163.86(19) 2_667 2_666
O1 Ni2 O7 90.51(19) . 2_666
O10 Ni2 O9 169.91(18) 1_655 .
O3 Ni2 O9 84.23(18) 2_667 .
O1 Ni2 O9 93.37(18) . .
O7 Ni2 O9 79.66(18) 2_666 .
O10 Ni2 O2 92.02(18) 1_655 1_565
O3 Ni2 O2 91.42(18) 2_667 1_565
O1 Ni2 O2 171.81(19) . 1_565
O7 Ni2 O2 84.60(17) 2_666 1_565
O9 Ni2 O2 79.31(17) . 1_565
O5 Ni3 O4 90.85(18) 2_566 .
O5 Ni3 O6 96.45(18) 2_566 .
O4 Ni3 O6 96.30(18) . .
O5 Ni3 O2 92.89(18) 2_566 2_666
O4 Ni3 O2 92.99(19) . 2_666
O6 Ni3 O2 166.70(19) . 2_666
O5 Ni3 O8 174.41(17) 2_566 2_666
O4 Ni3 O8 94.67(17) . 2_666
O6 Ni3 O8 82.05(18) . 2_666
O2 Ni3 O8 87.74(18) 2_666 2_666
O5 Ni3 O7 95.14(17) 2_566 1_565
O4 Ni3 O7 173.97(18) . 1_565
O6 Ni3 O7 82.31(18) . 1_565
O2 Ni3 O7 87.46(18) 2_666 1_565
O8 Ni3 O7 79.33(18) 2_666 1_565
O5 Ni3 Mo1 142.64(14) 2_566 2_666
O4 Ni3 Mo1 86.52(13) . 2_666
O6 Ni3 Mo1 47.07(13) . 2_666
O2 Ni3 Mo1 124.45(13) 2_666 2_666
O8 Ni3 Mo1 37.25(12) 2_666 2_666
O7 Ni3 Mo1 88.27(13) 1_565 2_666
O5 Ni3 Mo1 86.70(13) 2_566 1_565
O4 Ni3 Mo1 142.70(14) . 1_565
O6 Ni3 Mo1 47.25(12) . 1_565
O2 Ni3 Mo1 124.30(13) 2_666 1_565
O8 Ni3 Mo1 88.35(12) 2_666 1_565
O7 Ni3 Mo1 37.44(13) 1_565 1_565
Mo1 Ni3 Mo1 73.69(3) 2_666 1_565
O4 Mo1 O5 103.5(2) . .
O4 Mo1 O8 100.2(2) . .
O5 Mo1 O8 100.3(2) . .
O4 Mo1 O7 99.4(2) . .
O5 Mo1 O7 99.3(2) . .
O8 Mo1 O7 148.0(2) . .
O4 Mo1 O6 93.35(18) . 2_666
O5 Mo1 O6 162.81(19) . 2_666
O8 Mo1 O6 79.66(17) . 2_666
O7 Mo1 O6 74.22(18) . 2_666
O4 Mo1 O6 163.47(19) . 1_545
O5 Mo1 O6 92.91(18) . 1_545
O8 Mo1 O6 74.53(17) . 1_545
O7 Mo1 O6 79.54(17) . 1_545
O6 Mo1 O6 70.40(18) 2_666 1_545
O4 Mo1 Ni3 88.46(15) . 2_666
O5 Mo1 Ni3 141.52(15) . 2_666
O8 Mo1 Ni3 41.21(13) . 2_666
O7 Mo1 Ni3 114.85(14) . 2_666
O6 Mo1 Ni3 40.67(11) 2_666 2_666
O6 Mo1 Ni3 77.25(12) 1_545 2_666
O4 Mo1 Ni3 140.71(16) . 1_545
O5 Mo1 Ni3 87.41(15) . 1_545
O8 Mo1 Ni3 115.04(13) . 1_545
O7 Mo1 Ni3 41.29(13) . 1_545
O6 Mo1 Ni3 77.24(12) 2_666 1_545
O6 Mo1 Ni3 40.54(11) 1_545 1_545
Ni3 Mo1 Ni3 106.31(3) 2_666 1_545
O11 Mo2 O10 103.9(2) . .
O11 Mo2 O9 102.5(2) . .
O10 Mo2 O9 102.7(2) . .
O11 Mo2 O6 99.0(2) . .
O10 Mo2 O6 97.7(2) . .
O9 Mo2 O6 145.6(2) . .
O11 Mo2 O7 93.34(18) . 2_666
O10 Mo2 O7 161.75(19) . 2_666
O9 Mo2 O7 78.99(18) . 2_666
O6 Mo2 O7 73.22(18) . 2_666
O11 Mo2 O8 163.85(18) . 1_565
O10 Mo2 O8 91.36(18) . 1_565
O9 Mo2 O8 78.90(17) . 1_565
O6 Mo2 O8 73.17(17) . 1_565
O7 Mo2 O8 71.00(16) 2_666 1_565
O1 Se1 O3 104.6(2) . 1_655
O1 Se1 O2 99.9(2) . .
O3 Se1 O2 101.0(2) 1_655 .
Se1 O1 Ni2 121.0(3) . .
Se1 O2 Ni3 110.5(2) . 2_666
Se1 O2 Ni1 125.3(2) . .
Ni3 O2 Ni1 93.21(18) 2_666 .
Se1 O2 Ni2 127.5(2) . 1_545
Ni3 O2 Ni2 92.73(18) 2_666 1_545
Ni1 O2 Ni2 98.21(18) . 1_545
Se1 O3 Ni2 124.9(2) 1_455 2_667
Se1 O3 Ni1 120.6(2) 1_455 .
Ni2 O3 Ni1 97.17(19) 2_667 .
Mo1 O4 Ni3 172.9(3) . .
Mo1 O5 Ni3 172.7(3) . 2_566
Mo2 O6 Ni3 155.2(2) . .
Mo2 O6 Mo1 101.98(19) . 2_666
Ni3 O6 Mo1 92.26(17) . 2_666
Mo2 O6 Mo1 101.83(19) . 1_565
Ni3 O6 Mo1 92.20(17) . 1_565
Mo1 O6 Mo1 109.60(18) 2_666 1_565
Mo1 O7 Ni2 155.5(2) . 2_666
Mo1 O7 Ni3 101.3(2) . 1_545
Ni2 O7 Ni3 93.57(19) 2_666 1_545
Mo1 O7 Mo2 102.8(2) . 2_666
Ni2 O7 Mo2 91.96(17) 2_666 2_666
Ni3 O7 Mo2 104.86(18) 1_545 2_666
Mo1 O8 Ni3 101.53(19) . 2_666
Mo1 O8 Ni1 156.6(2) . .
Ni3 O8 Ni1 92.73(18) 2_666 .
Mo1 O8 Mo2 102.69(19) . 1_545
Ni3 O8 Mo2 104.39(18) 2_666 1_545
Ni1 O8 Mo2 91.41(16) . 1_545
Mo2 O9 Ni1 105.3(2) . 1_565
Mo2 O9 Ni1 148.1(2) . 2_667
Ni1 O9 Ni1 95.06(18) 1_565 2_667
Mo2 O9 Ni2 104.1(2) . .
Ni1 O9 Ni2 102.10(18) 1_565 .
Ni1 O9 Ni2 95.07(18) 2_667 .
Mo2 O10 Ni2 169.3(3) . 1_455
Mo2 O11 Ni1 173.5(3) . .

loop_
_geom_bond_atom_site_label_1
_geom_bond_atom_site_label_2
_geom_bond_distance
_geom_bond_site_symmetry_2
Ni1 O11 1.988(4) .
Ni1 O9 2.081(4) 1_545
Ni1 O9 2.082(5) 2_667
Ni1 O3 2.090(4) .
Ni1 O8 2.108(5) .
Ni1 O2 2.132(5) .
Ni2 O10 1.983(4) 1_655
Ni2 O3 2.014(5) 2_667
Ni2 O1 2.039(4) .
Ni2 O7 2.084(5) 2_666
Ni2 O9 2.091(4) .
Ni2 O2 2.160(4) 1_565
Ni3 O5 2.013(4) 2_566
Ni3 O4 2.016(4) .
Ni3 O6 2.021(5) .
Ni3 O2 2.042(5) 2_666
Ni3 O8 2.084(4) 2_666
Ni3 O7 2.091(4) 1_565
Ni3 Mo1 3.0988(10) 2_666
Ni3 Mo1 3.1067(10) 1_565
Mo1 O4 1.721(4) .
Mo1 O5 1.722(4) .
Mo1 O8 1.914(4) .
Mo1 O7 1.926(5) .
Mo1 O6 2.271(4) 2_666
Mo1 O6 2.283(4) 1_545
Mo1 Ni3 3.0988(10) 2_666
Mo1 Ni3 3.1067(10) 1_545
Mo2 O11 1.719(4) .
Mo2 O10 1.723(4) .
Mo2 O9 1.893(4) .
Mo2 O6 1.965(4) .
Mo2 O7 2.284(5) 2_666
Mo2 O8 2.304(4) 1_565
Se1 O1 1.659(5) .
Se1 O3 1.708(4) 1_655
Se1 O2 1.780(5) .
O2 Ni3 2.042(5) 2_666
O2 Ni2 2.160(4) 1_545
O3 Se1 1.708(4) 1_455
O3 Ni2 2.014(5) 2_667
O5 Ni3 2.013(4) 2_566
O6 Mo1 2.271(4) 2_666
O6 Mo1 2.283(4) 1_565
O7 Ni2 2.084(5) 2_666
O7 Ni3 2.091(4) 1_545
O7 Mo2 2.284(5) 2_666
O8 Ni3 2.084(4) 2_666
O8 Mo2 2.304(4) 1_545
O9 Ni1 2.081(4) 1_565
O9 Ni1 2.082(5) 2_667
O10 Ni2 1.983(4) 1_455
